data_7252140
loop_
_publ_author_name
'Navasardyan, Mher A.'
'Chernyavskiy, Danila R.'
'Vener, Mikhail'

_publ_section_title
;
 Crystal structures of hydroxylamine and a 15-crown-5
 hydroxylaminosolvate: first observation of a cyclic hydroxylamine dimer
 (NH&#x2082;OH)&#x2082;
;
_journal_name_full CrystEngComm
_journal_paper_doi 10.1039/D6CE00321D
_journal_year 2026
_chemical_formula_moiety '2(H3 N O), C10 H20 O5'
_chemical_formula_sum 'C10 H26 N2 O7'
_chemical_formula_weight 286.327
_space_group_crystal_system monoclinic
_space_group_IT_number 14
_space_group_name_Hall '-P 2ybc'
_space_group_name_H-M_alt 'P 1 21/c 1'
_symmetry_Int_Tables_number 14
_atom_sites_solution_primary dual
_audit_creation_date 2026-05-26
_audit_creation_method
;
Olex2 1.5
(compiled 2026.05.24 svn.rec792b02 for OlexSys, GUI svn.r7572)
;
_audit_update_record
;
2026-05-27 deposited with the CCDC.	2026-06-19 downloaded from the CCDC.
;
_cell_angle_alpha 90
_cell_angle_beta 104.207(1)
_cell_angle_gamma 90
_cell_formula_units_Z 4
_cell_length_a 11.7376(4)
_cell_length_b 10.1973(3)
_cell_length_c 12.6543(4)
_cell_measurement_reflns_used 8113
_cell_measurement_temperature 100(2)
_cell_measurement_theta_max 30.4445
_cell_measurement_theta_min 2.598
_cell_volume 1468.29(8)
_computing_cell_refinement 'SAINT (Bruker, 2018)'
_computing_data_collection '<i>APEX3</i> (Bruker, 2018)'
_computing_data_reduction 'SAINT (Bruker, 2018)'
_computing_molecular_graphics 'Olex2 1.5 (Dolomanov et al., 2009)'
_computing_publication_material 'Olex2 1.5 (Dolomanov et al., 2009)'
_computing_structure_refinement 'olex2.refine 1.5 (Bourhis et al., 2015)'
_computing_structure_solution 'SHELXT 2014/5 (Sheldrick, 2014)'
_diffrn_ambient_temperature 100.00
_diffrn_measured_fraction_theta_full 0.9974
_diffrn_measured_fraction_theta_max 0.9976
_diffrn_measurement_device_type 'Bruker D8 Venture'
_diffrn_measurement_method \w
_diffrn_radiation_type 'Mo K\a'
_diffrn_radiation_wavelength 0.71073
_diffrn_reflns_av_R_equivalents 0.0408
_diffrn_reflns_av_unetI/netI 0.0293
_diffrn_reflns_Laue_measured_fraction_full 0.9974
_diffrn_reflns_Laue_measured_fraction_max 0.9976
_diffrn_reflns_limit_h_max 16
_diffrn_reflns_limit_h_min -16
_diffrn_reflns_limit_k_max 14
_diffrn_reflns_limit_k_min -14
_diffrn_reflns_limit_l_max 18
_diffrn_reflns_limit_l_min -18
_diffrn_reflns_number 23843
_diffrn_reflns_point_group_measured_fraction_full 0.9974
_diffrn_reflns_point_group_measured_fraction_max 0.9976
_diffrn_reflns_theta_full 25.2417
_diffrn_reflns_theta_max 30.55
_diffrn_reflns_theta_min 1.79
_exptl_absorpt_coefficient_mu 0.108
_exptl_absorpt_correction_T_max 0.9146
_exptl_absorpt_correction_T_min 0.8609
_exptl_absorpt_correction_type multi-scan
_exptl_absorpt_process_details 'SADABS (Bruker, 2016)'
_exptl_crystal_colour colourless
_exptl_crystal_colour_primary colourless
_exptl_crystal_density_diffrn 1.295
_exptl_crystal_description needle
_exptl_crystal_F_000 624.513
_exptl_crystal_size_max 0.18
_exptl_crystal_size_mid 0.18
_exptl_crystal_size_min 0.08
_refine_diff_density_max 0.1854
_refine_diff_density_min -0.1989
_refine_diff_density_rms 0.0425
_refine_ls_d_res_high 0.6992
_refine_ls_d_res_low 11.3786
_refine_ls_goodness_of_fit_ref 1.0543
_refine_ls_hydrogen_treatment refall
_refine_ls_matrix_type full
_refine_ls_number_constraints 0
_refine_ls_number_parameters 406
_refine_ls_number_reflns 4485
_refine_ls_number_restraints 0
_refine_ls_restrained_S_all 1.0543
_refine_ls_R_factor_all 0.0343
_refine_ls_R_factor_gt 0.0250
_refine_ls_shift/su_max 0.0002
_refine_ls_shift/su_mean 0.0000
_refine_ls_structure_factor_coef Fsqd
_refine_ls_weighting_details 'w=1/[\s^2^(Fo^2^)+(0.0193P)^2^+0.0201P] where P=(Fo^2^+2Fc^2^)/3'
_refine_ls_weighting_scheme calc
_refine_ls_wR_factor_gt 0.0485
_refine_ls_wR_factor_ref 0.0520
_reflns_Friedel_coverage 0.0
_reflns_limit_h_max 16
_reflns_limit_h_min -16
_reflns_limit_k_max 14
_reflns_limit_k_min 0
_reflns_limit_l_max 18
_reflns_limit_l_min 0
_reflns_number_gt 3712
_reflns_number_total 4485
_reflns_threshold_expression I>=2u(I)
_cod_data_source_file d6ce00321d2.cif
_cod_data_source_block 15c5NS
_cod_database_code 7252140
_olex2_refinement_description
;
;
_olex2_refine_details
;
Refinement using NoSpherA2, an implementation of
NOn-SPHERical Atom-form-factors in Olex2.
Please cite:
F. Kleemiss et al. Chem. Sci. DOI 10.1039/D0SC05526C - 2021
NoSpherA2 implementation of HAR makes use of
tailor-made aspherical atomic form factors calculated
on-the-fly from a Hirshfeld-partitioned electron density (ED) - not from
spherical-atom form factors.

The ED is calculated from a gaussian basis set single determinant SCF
wavefunction - either Hartree-Fock or DFT using selected funtionals
- for a fragment of the crystal.
This fragment can be embedded in an electrostatic crystal field by employing cluster charges
or modelled using implicit solvation models, depending on the software used.
The following options were used:
   SOFTWARE:       M:\MGER\25man02v\25man02v no OMIT\NoSpherA2 no OMIT\z_a.tscb
   PARTITIONING:   NoSpherA2
   INT ACCURACY:   Normal
   METHOD:         r2SCAN
   BASIS SET:      cc-pVTZ
   CHARGE:         0
   MULTIPLICITY:   1
   DATE:           2026-05-26_04-54-50
;
_olex2_submission_special_instructions 'No special instructions were received'

loop_
_space_group_symop_id
_space_group_symop_operation_xyz
1 x,y,z
2 -x,y+1/2,-z+1/2
3 -x,-y,-z
4 x,-y-1/2,z-1/2

loop_
_atom_site_label
_atom_site_type_symbol
_atom_site_fract_x
_atom_site_fract_y
_atom_site_fract_z
_atom_site_U_iso_or_equiv
_atom_site_adp_type
_atom_site_occupancy
_atom_site_refinement_flags_posn
O1 O 1.00990(4) 0.61434(4) 0.41579(4) 0.02511(11) Uani 1 .
H1 H 1.0585(8) 0.5721(8) 0.4803(7) 0.041(2) Uani 1 .
N1 N 0.90208(5) 0.54213(6) 0.40495(5) 0.02091(11) Uani 1 .
H1c H 0.8827(8) 0.5062(8) 0.3279(7) 0.045(2) Uani 1 .
H1d H 0.8404(8) 0.6103(8) 0.4059(7) 0.049(3) Uani 1 .
O2 O 0.46314(4) 0.58497(4) 0.09258(4) 0.02309(10) Uani 1 .
H2 H 0.4262(8) 0.5397(9) 0.0250(7) 0.042(2) Uani 1 .
N2 N 0.58604(5) 0.55850(6) 0.09949(4) 0.01852(11) Uani 1 .
H2c H 0.6275(7) 0.6467(7) 0.1159(6) 0.039(2) Uani 1 .
H2d H 0.6138(7) 0.5067(8) 0.1688(7) 0.036(2) Uani 1 .
O3 O 0.65853(3) 0.63464(4) 0.36275(3) 0.01624(9) Uani 1 .
O4 O 0.65294(3) 0.37783(4) 0.29196(3) 0.01842(9) Uani 1 .
O5 O 0.83709(4) 0.39479(4) 0.19367(3) 0.02093(10) Uani 1 .
O6 O 0.83839(3) 0.65887(4) 0.11476(3) 0.02139(10) Uani 1 .
O7 O 0.69113(3) 0.82741(4) 0.19818(3) 0.01918(10) Uani 1 .
C1 C 0.57416(5) 0.54461(6) 0.38159(5) 0.01923(12) Uani 1 .
H1a H 0.5479(6) 0.5704(7) 0.4568(6) 0.038(2) Uani 1 .
H1b H 0.4954(6) 0.5463(7) 0.3123(6) 0.038(2) Uani 1 .
C2 C 0.62804(6) 0.40898(6) 0.39287(5) 0.01932(12) Uani 1 .
H2a H 0.7111(7) 0.4088(7) 0.4579(6) 0.0342(19) Uani 1 .
H2b H 0.5667(7) 0.3375(7) 0.4139(6) 0.040(2) Uani 1 .
C3 C 0.72860(6) 0.27012(6) 0.29191(5) 0.02040(12) Uani 1 .
H3a H 0.6822(7) 0.1781(7) 0.2958(6) 0.041(2) Uani 1 .
H3b H 0.8050(7) 0.2770(7) 0.3632(6) 0.0367(19) Uani 1 .
C4 C 0.76992(6) 0.27871(6) 0.18796(5) 0.02156(13) Uani 1 .
H4a H 0.8233(7) 0.1925(7) 0.1797(6) 0.043(2) Uani 1 .
H4b H 0.6933(7) 0.2837(7) 0.1170(5) 0.0347(19) Uani 1 .
C5 C 0.86789(6) 0.42973(6) 0.09642(5) 0.02378(13) Uani 1 .
H5a H 0.9291(7) 0.3573(7) 0.0766(6) 0.046(2) Uani 1 .
H5b H 0.7885(7) 0.4346(7) 0.0281(6) 0.039(2) Uani 1 .
C6 C 0.92530(6) 0.56334(6) 0.11419(6) 0.02457(14) Uani 1 .
H6a H 0.9923(7) 0.5633(7) 0.1943(7) 0.040(2) Uani 1 .
H6b H 0.9702(7) 0.5865(7) 0.0501(7) 0.050(2) Uani 1 .
C7 C 0.88462(5) 0.77626(6) 0.16826(5) 0.02014(12) Uani 1 .
H7a H 0.9266(6) 0.7556(7) 0.2554(5) 0.0349(19) Uani 1 .
H7b H 0.9512(6) 0.8174(7) 0.1297(6) 0.042(2) Uani 1 .
C8 C 0.78485(6) 0.87337(6) 0.15541(5) 0.02061(12) Uani 1 .
H8a H 0.8190(7) 0.9665(7) 0.1944(6) 0.038(2) Uani 1 .
H8b H 0.7483(6) 0.8889(7) 0.0669(6) 0.041(2) Uani 1 .
C9 C 0.70626(6) 0.84849(6) 0.31196(5) 0.02091(12) Uani 1 .
H9a H 0.7970(6) 0.8218(7) 0.3554(6) 0.039(2) Uani 1 .
H9b H 0.6913(7) 0.9532(7) 0.3264(6) 0.041(2) Uani 1 .
C10 C 0.61833(6) 0.76632(6) 0.35155(5) 0.02121(13) Uani 1 .
H10a H 0.5329(7) 0.7709(7) 0.2933(6) 0.042(2) Uani 1 .
H10b H 0.6096(7) 0.8033(7) 0.4307(6) 0.048(2) Uani 1 .

loop_
_atom_site_aniso_label
_atom_site_aniso_U_11
_atom_site_aniso_U_22
_atom_site_aniso_U_33
_atom_site_aniso_U_12
_atom_site_aniso_U_13
_atom_site_aniso_U_23
O1 0.0218(2) 0.0254(2) 0.0257(2) -0.00640(18) 0.00135(18) 0.00893(19)
H1 0.034(6) 0.045(6) 0.043(6) -0.007(5) 0.006(5) 0.005(5)
N1 0.0160(3) 0.0251(3) 0.0201(3) -0.0004(2) 0.0016(2) 0.0064(2)
H1c 0.052(6) 0.049(6) 0.031(5) -0.016(5) 0.002(4) 0.002(5)
H1d 0.042(6) 0.054(6) 0.055(7) 0.016(5) 0.019(5) 0.019(5)
O2 0.0224(2) 0.0237(2) 0.0236(2) 0.00267(18) 0.00652(18) -0.00474(19)
H2 0.040(6) 0.047(6) 0.036(6) -0.007(5) 0.002(4) -0.006(5)
N2 0.0201(3) 0.0201(3) 0.0146(2) -0.0022(2) 0.00262(19) -0.0007(2)
H2c 0.046(6) 0.033(5) 0.035(6) -0.017(4) 0.007(4) -0.001(4)
H2d 0.040(5) 0.036(5) 0.033(5) 0.005(4) 0.009(4) 0.003(4)
O3 0.01556(19) 0.01545(18) 0.0182(2) 0.00098(15) 0.00505(15) 0.00069(15)
O4 0.0208(2) 0.01769(19) 0.0171(2) 0.00100(16) 0.00527(16) 0.00149(15)
O5 0.0244(2) 0.0194(2) 0.0210(2) -0.00185(17) 0.00948(17) -0.00069(16)
O6 0.0194(2) 0.0192(2) 0.0255(2) 0.00079(16) 0.00534(17) -0.00078(17)
O7 0.0209(2) 0.0178(2) 0.0186(2) -0.00075(16) 0.00452(16) -0.00025(16)
C1 0.0178(3) 0.0215(3) 0.0206(3) -0.0016(2) 0.0090(2) -0.0009(2)
H1a 0.044(5) 0.046(5) 0.035(5) -0.007(4) 0.028(4) -0.004(4)
H1b 0.022(4) 0.046(5) 0.043(5) -0.007(4) 0.004(4) -0.004(4)
C2 0.0232(3) 0.0180(3) 0.0184(3) -0.0039(2) 0.0081(2) 0.0015(2)
H2a 0.039(5) 0.036(5) 0.020(4) -0.004(4) -0.008(4) 0.001(4)
H2b 0.051(5) 0.034(5) 0.042(5) -0.015(4) 0.025(4) 0.002(4)
C3 0.0239(3) 0.0131(3) 0.0251(3) -0.0003(2) 0.0078(2) 0.0034(2)
H3a 0.052(5) 0.027(5) 0.046(5) -0.010(4) 0.018(4) 0.005(4)
H3b 0.040(5) 0.037(5) 0.029(5) 0.006(4) 0.001(4) 0.008(4)
C4 0.0269(3) 0.0141(3) 0.0252(3) 0.0010(2) 0.0093(3) -0.0023(2)
H4a 0.055(6) 0.023(4) 0.059(6) 0.004(4) 0.030(4) -0.008(4)
H4b 0.042(5) 0.037(5) 0.020(4) -0.008(4) -0.002(4) -0.008(4)
C5 0.0308(4) 0.0209(3) 0.0244(3) 0.0045(3) 0.0157(3) 0.0004(3)
H5a 0.058(6) 0.036(5) 0.055(6) 0.008(4) 0.039(5) -0.000(4)
H5b 0.055(6) 0.035(5) 0.025(5) 0.006(4) 0.003(4) -0.004(4)
C6 0.0249(3) 0.0229(3) 0.0315(4) 0.0032(3) 0.0175(3) 0.0043(3)
H6a 0.027(5) 0.038(5) 0.052(6) 0.007(4) 0.004(4) 0.002(4)
H6b 0.059(6) 0.037(5) 0.065(6) -0.003(4) 0.040(5) 0.012(4)
C7 0.0185(3) 0.0189(3) 0.0229(3) -0.0033(2) 0.0048(2) 0.0027(2)
H7a 0.035(5) 0.044(5) 0.018(4) 0.001(4) -0.008(4) 0.003(4)
H7b 0.035(5) 0.041(5) 0.056(5) -0.015(4) 0.023(4) 0.006(4)
C8 0.0246(3) 0.0149(3) 0.0222(3) -0.0018(2) 0.0053(2) 0.0032(2)
H8a 0.045(5) 0.020(4) 0.052(5) -0.013(4) 0.017(4) -0.004(4)
H8b 0.045(5) 0.048(5) 0.026(5) 0.007(4) 0.002(4) 0.016(4)
C9 0.0297(3) 0.0136(3) 0.0195(3) -0.0000(2) 0.0062(2) -0.0016(2)
H9a 0.034(5) 0.035(5) 0.043(5) -0.004(4) -0.002(4) -0.002(4)
H9b 0.068(6) 0.016(4) 0.043(5) 0.006(4) 0.019(4) -0.006(4)
C10 0.0255(3) 0.0184(3) 0.0224(3) 0.0064(2) 0.0111(3) 0.0018(2)
H10a 0.031(5) 0.053(5) 0.044(5) 0.013(4) 0.010(4) 0.015(4)
H10b 0.078(6) 0.036(5) 0.042(5) 0.014(4) 0.040(5) -0.004(4)

loop_
_atom_type_symbol
_atom_type_scat_dispersion_real
_atom_type_scat_dispersion_imag
_atom_type_scat_source
_atom_type_scat_dispersion_source
C 0.00313 0.00162 'NoSpherA2: Chem.Sci. 2021, DOI:10.1039/D0SC05526C' 'Brennan, Cowan, Rev. Sci. Instrum., 1992, 63, 850'
H 0.00000 0.00000 'NoSpherA2: Chem.Sci. 2021, DOI:10.1039/D0SC05526C' 'Brennan, Cowan, Rev. Sci. Instrum., 1992, 63, 850'
N 0.00612 0.00332 'NoSpherA2: Chem.Sci. 2021, DOI:10.1039/D0SC05526C' 'Brennan, Cowan, Rev. Sci. Instrum., 1992, 63, 850'
O 0.01085 0.00610 'NoSpherA2: Chem.Sci. 2021, DOI:10.1039/D0SC05526C' 'Brennan, Cowan, Rev. Sci. Instrum., 1992, 63, 850'

loop_
_geom_angle_atom_site_label_1
_geom_angle_atom_site_label_2
_geom_angle_atom_site_label_3
_geom_angle
_geom_angle_site_symmetry_1
_geom_angle_site_symmetry_3
_geom_angle_publ_flag
N1 O1 H1 100.0(5) . . ?
H1c N1 O1 105.1(5) . . ?
H1d N1 O1 105.3(5) . . ?
H1d N1 H1c 105.6(7) . . ?
N2 O2 H2 100.8(5) . . ?
H2c N2 O2 105.5(5) . . ?
H2d N2 O2 104.8(4) . . ?
H2d N2 H2c 104.4(6) . . ?
C10 O3 C1 113.71(4) . . ?
C3 O4 C2 116.38(4) . . ?
C5 O5 C4 115.20(5) . . ?
C7 O6 C6 113.14(5) . . ?
C9 O7 C8 114.83(5) . . ?
H1a C1 O3 110.3(4) . . ?
H1b C1 O3 109.9(4) . . ?
H1b C1 H1a 108.9(6) . . ?
C2 C1 O3 108.41(5) . . ?
C2 C1 H1a 109.6(4) . . ?
C2 C1 H1b 109.7(4) . . ?
C1 C2 O4 107.12(5) . . ?
H2a C2 O4 109.3(4) . . ?
H2a C2 C1 110.0(4) . . ?
H2b C2 O4 111.2(4) . . ?
H2b C2 C1 110.2(4) . . ?
H2b C2 H2a 109.0(5) . . ?
H3a C3 O4 110.3(4) . . ?
H3b C3 O4 109.5(4) . . ?
H3b C3 H3a 109.4(5) . . ?
C4 C3 O4 106.93(5) . . ?
C4 C3 H3a 111.0(4) . . ?
C4 C3 H3b 109.7(4) . . ?
C3 C4 O5 107.33(5) . . ?
H4a C4 O5 110.5(4) . . ?
H4a C4 C3 110.4(4) . . ?
H4b C4 O5 109.6(4) . . ?
H4b C4 C3 109.8(4) . . ?
H4b C4 H4a 109.3(5) . . ?
H5a C5 O5 110.5(4) . . ?
H5b C5 O5 110.2(4) . . ?
H5b C5 H5a 108.9(6) . . ?
C6 C5 O5 107.34(5) . . ?
C6 C5 H5a 110.3(4) . . ?
C6 C5 H5b 109.6(4) . . ?
C5 C6 O6 109.04(5) . . ?
H6a C6 O6 110.1(4) . . ?
H6a C6 C5 108.8(4) . . ?
H6b C6 O6 109.6(4) . . ?
H6b C6 C5 111.2(4) . . ?
H6b C6 H6a 108.1(6) . . ?
H7a C7 O6 109.8(4) . . ?
H7b C7 O6 109.9(4) . . ?
H7b C7 H7a 108.8(5) . . ?
C8 C7 O6 107.84(5) . . ?
C8 C7 H7a 111.9(4) . . ?
C8 C7 H7b 108.6(4) . . ?
C7 C8 O7 113.27(5) . . ?
H8a C8 O7 110.2(4) . . ?
H8a C8 C7 109.3(4) . . ?
H8b C8 O7 106.8(4) . . ?
H8b C8 C7 107.5(4) . . ?
H8b C8 H8a 109.8(5) . . ?
H9a C9 O7 109.4(4) . . ?
H9b C9 O7 109.2(4) . . ?
H9b C9 H9a 109.2(5) . . ?
C10 C9 O7 109.07(5) . . ?
C10 C9 H9a 110.6(4) . . ?
C10 C9 H9b 109.4(4) . . ?
C9 C10 O3 108.74(5) . . ?
H10a C10 O3 109.7(4) . . ?
H10a C10 C9 110.0(4) . . ?
H10b C10 O3 109.7(4) . . ?
H10b C10 C9 109.7(4) . . ?
H10b C10 H10a 109.0(6) . . ?

loop_
_geom_bond_atom_site_label_1
_geom_bond_atom_site_label_2
_geom_bond_distance
_geom_bond_site_symmetry_2
_geom_bond_publ_flag
O1 H1 0.974(9) . ?
O1 N1 1.4413(7) . ?
N1 H1c 1.014(9) . ?
N1 H1d 1.006(8) . ?
O2 H2 0.975(9) . ?
O2 N2 1.4489(7) . ?
N2 H2c 1.020(7) . ?
N2 H2d 1.007(8) . ?
O3 C1 1.4129(7) . ?
O3 C10 1.4188(7) . ?
O4 C2 1.4143(7) . ?
O4 C3 1.4126(7) . ?
O5 C4 1.4142(7) . ?
O5 C5 1.4108(7) . ?
O6 C6 1.4118(7) . ?
O6 C7 1.4162(7) . ?
O7 C8 1.4195(7) . ?
O7 C9 1.4231(7) . ?
C1 H1a 1.102(7) . ?
C1 H1b 1.107(7) . ?
C1 C2 1.5130(8) . ?
C2 H2a 1.111(7) . ?
C2 H2b 1.102(7) . ?
C3 H3a 1.092(7) . ?
C3 H3b 1.107(7) . ?
C3 C4 1.5121(9) . ?
C4 H4a 1.100(7) . ?
C4 H4b 1.105(7) . ?
C5 H5a 1.101(7) . ?
C5 H5b 1.106(8) . ?
C5 C6 1.5121(9) . ?
C6 H6a 1.121(8) . ?
C6 H6b 1.096(7) . ?
C7 H7a 1.112(6) . ?
C7 H7b 1.101(7) . ?
C7 C8 1.5117(8) . ?
C8 H8a 1.100(7) . ?
C8 H8b 1.108(7) . ?
C9 H9a 1.106(7) . ?
C9 H9b 1.105(7) . ?
C9 C10 1.5074(9) . ?
C10 H10a 1.090(7) . ?
C10 H10b 1.099(7) . ?

loop_
_geom_hbond_atom_site_label_D
_geom_hbond_atom_site_label_H
_geom_hbond_atom_site_label_A
_geom_hbond_distance_DH
_geom_hbond_distance_HA
_geom_hbond_distance_DA
_geom_hbond_angle_DHA
_geom_hbond_site_symmetry_A
O1 H1 N1 0.974(9) 1.830(9) 2.7584(7) 158.2(7) 3_766
N1 H1c O5 1.014(9) 2.004(9) 2.9978(7) 166.0(7) .
N1 H1d O3 1.006(8) 2.084(9) 2.9321(7) 140.6(7) .
O2 H2 N2 0.975(9) 1.842(9) 2.7736(7) 158.7(8) 3_665
N2 H2c O7 1.020(7) 2.158(8) 3.1376(7) 160.5(6) .
N2 H2d O4 1.007(8) 2.004(8) 3.0006(7) 170.0(7) .
